data_7239146
loop_
_publ_author_name
'Zhao, Haiying'
'Guo, Le'
'Chen, Shufeng'
'Bian, Zhanxi'

_publ_section_title
;
 Synthesis, complexation of 1,2,3-(NH)-triazolylferrocene derivatives and
 their catalytic effect on thermal decomposition of ammonium perchlorate
;
_journal_issue 43
_journal_name_full 'RSC Advances'
_journal_page_first 19929
_journal_paper_doi 10.1039/c3ra43117g
_journal_volume 3
_journal_year 2013
_chemical_formula_sum 'C17 H13 Fe N3 O2'
_chemical_formula_weight 347.15
_space_group_IT_number 14
_space_group_name_Hall '-P 2ybc'
_space_group_name_H-M_alt 'P 1 21/c 1'
_symmetry_cell_setting monoclinic
_symmetry_space_group_name_H-M 'P 1 21/c 1'
_atom_sites_solution_hydrogens geom
_atom_sites_solution_primary direct
_atom_sites_solution_secondary difmap
_audit_creation_method SHELXL-97
_cell_angle_alpha 90.00
_cell_angle_beta 94.320(2)
_cell_angle_gamma 90.00
_cell_formula_units_Z 4
_cell_length_a 15.961(2)
_cell_length_b 12.6449(16)
_cell_length_c 7.1365(9)
_cell_measurement_reflns_used 5300
_cell_measurement_temperature 296(2)
_cell_measurement_theta_max 28.32
_cell_measurement_theta_min 2.56
_cell_volume 1436.2(3)
_computing_cell_refinement 'Bruker SMART'
_computing_data_collection 'Bruker SMART'
_computing_data_reduction 'Bruker SAINT'
_computing_molecular_graphics 'Bruker SHELXTL'
_computing_publication_material 'Bruker SHELXTL'
_computing_structure_refinement 'SHELXL-97 (Sheldrick, 1997)'
_computing_structure_solution 'SHELXS-97 (Sheldrick, 1990)'
_diffrn_ambient_temperature 296(2)
_diffrn_measured_fraction_theta_full 0.998
_diffrn_measured_fraction_theta_max 0.998
_diffrn_measurement_device_type 'CCD area detector'
_diffrn_measurement_method 'phi and omega scans'
_diffrn_radiation_monochromator graphite
_diffrn_radiation_source 'fine-focus sealed tube'
_diffrn_radiation_type MoK\a
_diffrn_radiation_wavelength 0.71073
_diffrn_reflns_av_R_equivalents 0.0188
_diffrn_reflns_av_sigmaI/netI 0.0202
_diffrn_reflns_limit_h_max 21
_diffrn_reflns_limit_h_min -16
_diffrn_reflns_limit_k_max 16
_diffrn_reflns_limit_k_min -16
_diffrn_reflns_limit_l_max 9
_diffrn_reflns_limit_l_min -9
_diffrn_reflns_number 10344
_diffrn_reflns_theta_full 28.40
_diffrn_reflns_theta_max 28.40
_diffrn_reflns_theta_min 2.06
_exptl_absorpt_coefficient_mu 1.063
_exptl_absorpt_correction_type none
_exptl_crystal_density_diffrn 1.605
_exptl_crystal_density_meas 0
_exptl_crystal_density_method 'not measured'
_exptl_crystal_F_000 712
_exptl_crystal_size_max 0.2
_exptl_crystal_size_mid 0.2
_exptl_crystal_size_min 0.2
_refine_diff_density_max 0.569
_refine_diff_density_min -0.345
_refine_diff_density_rms 0.052
_refine_ls_extinction_method mixed
_refine_ls_goodness_of_fit_ref 0.914
_refine_ls_hydrogen_treatment mixed
_refine_ls_matrix_type full
_refine_ls_number_parameters 208
_refine_ls_number_reflns 3608
_refine_ls_number_restraints 0
_refine_ls_restrained_S_all 0.914
_refine_ls_R_factor_all 0.0386
_refine_ls_R_factor_gt 0.0311
_refine_ls_shift/su_max 0.003
_refine_ls_shift/su_mean 0.001
_refine_ls_structure_factor_coef Fsqd
_refine_ls_weighting_details 'calc w=1/[\s^2^(Fo^2^)+(0.1000P)^2^+0.0000P] where P=(Fo^2^+2Fc^2^)/3'
_refine_ls_weighting_scheme calc
_refine_ls_wR_factor_gt 0.1067
_refine_ls_wR_factor_ref 0.1147
_reflns_number_gt 3051
_reflns_number_total 3608
_reflns_threshold_expression >2sigma(I)
_cod_data_source_file c3ra43117g.txt
_cod_data_source_block 1
_cod_depositor_comments
;
The following automatic conversions were performed:

data item '_symmetry_cell_setting' value 'Monoclinic' was changed to
'monoclinic' in accordance with the
/home/saulius/struct/COD-crude-data/automatic-downloads/DataCite-retrospective/RSC/depositions/lib/dictionaries/cif_core.dic
dictionary named 'cif_core.dic' version 2.4.2 last updated on
2011-04-26.

Automatic conversion script
Id: cif_fix_values 6909 2019-04-08 15:41:33Z antanas 
;
_cod_original_sg_symbol_H-M P21/c
_cod_database_code 7239146

loop_
_symmetry_equiv_pos_as_xyz
'x, y, z'
'-x, y+1/2, -z+1/2'
'-x, -y, -z'
'x, -y-1/2, z-1/2'

loop_
_atom_site_label
_atom_site_type_symbol
_atom_site_fract_x
_atom_site_fract_y
_atom_site_fract_z
_atom_site_U_iso_or_equiv
_atom_site_adp_type
_atom_site_occupancy
_atom_site_symmetry_multiplicity
_atom_site_calc_flag
_atom_site_refinement_flags
Fe1 Fe 0.641117(13) 0.006123(16) 0.77610(3) 0.02852(11) Uani 1 1 d .
O1 O 0.85650(8) 0.10630(13) 0.67052(16) 0.0496(4) Uani 1 1 d .
O2 O 1.01679(8) 0.11694(11) 0.61410(16) 0.0435(3) Uani 1 1 d .
N1 N 0.78775(9) 0.11536(11) 1.23481(17) 0.0337(3) Uani 1 1 d .
N2 N 0.86923(9) 0.12003(12) 1.28923(19) 0.0350(3) Uani 1 1 d .
H21 H 0.8868 0.1205 1.4062 0.042 Uiso 1 1 d R
N3 N 0.92154(9) 0.12407(11) 1.15651(17) 0.0326(3) Uani 1 1 d .
C1 C 0.65300(15) -0.15314(16) 0.8238(3) 0.0524(5) Uani 1 1 d .
H1 H 0.6545 -0.1881 0.9466 0.063 Uiso 1 1 d R
C2 C 0.69424(11) -0.06824(15) 0.5611(2) 0.0425(4) Uani 1 1 d .
H2 H 0.7290 -0.0351 0.4700 0.051 Uiso 1 1 d R
C3 C 0.72391(13) -0.11337(15) 0.7370(3) 0.0474(4) Uani 1 1 d .
H3 H 0.7826 -0.1164 0.7883 0.057 Uiso 1 1 d R
C4 C 0.60559(11) -0.08030(15) 0.5416(3) 0.0439(4) Uani 1 1 d .
H4 H 0.5683 -0.0563 0.4347 0.053 Uiso 1 1 d R
C5 C 0.58003(14) -0.13287(16) 0.7031(3) 0.0484(5) Uani 1 1 d .
H5 H 0.5222 -0.1511 0.7281 0.058 Uiso 1 1 d R
C6 C 0.70291(10) 0.11808(12) 0.9422(2) 0.0300(3) Uani 1 1 d .
C7 C 0.67990(11) 0.15962(13) 0.7593(2) 0.0356(4) Uani 1 1 d .
H7 H 0.7185 0.1876 0.6710 0.043 Uiso 1 1 d R
C8 C 0.62715(11) 0.08621(15) 1.0219(2) 0.0383(4) Uani 1 1 d .
H8 H 0.6234 0.0542 1.1460 0.046 Uiso 1 1 d R
C9 C 0.59067(12) 0.15410(14) 0.7289(3) 0.0412(4) Uani 1 1 d .
H9 H 0.5573 0.1768 0.6152 0.049 Uiso 1 1 d R
C10 C 0.55881(11) 0.10820(14) 0.8901(3) 0.0424(4) Uani 1 1 d .
H10 H 0.4995 0.0940 0.9069 0.051 Uiso 1 1 d R
C11 C 0.78568(10) 0.11651(11) 1.0469(2) 0.0283(3) Uani 1 1 d .
C12 C 0.87003(9) 0.12176(12) 0.99771(19) 0.0285(3) Uani 1 1 d .
C13 C 0.90410(10) 0.11807(13) 0.8125(2) 0.0311(3) Uani 1 1 d .
C14 C 0.99425(10) 0.12636(12) 0.7955(2) 0.0317(3) Uani 1 1 d .
C15 C 1.06416(11) 0.14178(15) 0.9121(3) 0.0406(4) Uani 1 1 d .
H15 H 1.0664 0.1503 1.0418 0.049 Uiso 1 1 calc R
C16 C 1.13329(12) 0.14243(18) 0.7983(3) 0.0507(5) Uani 1 1 d .
H16 H 1.1896 0.1515 0.8388 0.061 Uiso 1 1 calc R
C17 C 1.10174(12) 0.12758(17) 0.6224(3) 0.0508(5) Uani 1 1 d .
H17 H 1.1336 0.1248 0.5187 0.061 Uiso 1 1 calc R

loop_
_atom_site_aniso_label
_atom_site_aniso_U_11
_atom_site_aniso_U_22
_atom_site_aniso_U_33
_atom_site_aniso_U_23
_atom_site_aniso_U_13
_atom_site_aniso_U_12
Fe1 0.02687(17) 0.03076(17) 0.02805(16) -0.00045(7) 0.00282(10) -0.00306(7)
O1 0.0353(6) 0.0936(11) 0.0195(5) -0.0036(6) -0.0004(4) -0.0087(6)
O2 0.0375(6) 0.0626(8) 0.0316(6) 0.0018(5) 0.0103(5) 0.0040(6)
N1 0.0365(7) 0.0418(7) 0.0232(6) -0.0013(5) 0.0039(5) 0.0005(6)
N2 0.0415(8) 0.0447(8) 0.0183(6) -0.0011(5) -0.0002(5) -0.0008(6)
N3 0.0364(7) 0.0410(7) 0.0201(6) -0.0017(5) -0.0016(5) -0.0023(6)
C1 0.0741(14) 0.0325(9) 0.0509(11) 0.0042(8) 0.0069(10) -0.0021(9)
C2 0.0392(9) 0.0504(10) 0.0388(9) -0.0074(8) 0.0095(7) -0.0005(8)
C3 0.0418(10) 0.0471(11) 0.0530(11) -0.0077(8) 0.0013(8) 0.0110(8)
C4 0.0412(9) 0.0502(10) 0.0399(9) -0.0133(8) -0.0003(7) -0.0057(8)
C5 0.0485(11) 0.0409(10) 0.0568(12) -0.0117(8) 0.0104(9) -0.0154(8)
C6 0.0303(7) 0.0315(8) 0.0281(7) -0.0023(6) 0.0011(6) -0.0008(6)
C7 0.0365(9) 0.0331(8) 0.0362(8) 0.0057(6) -0.0047(6) -0.0046(7)
C8 0.0354(8) 0.0464(9) 0.0340(8) -0.0070(7) 0.0084(6) -0.0018(7)
C9 0.0371(9) 0.0351(9) 0.0496(10) 0.0016(7) -0.0087(8) 0.0028(7)
C10 0.0272(8) 0.0469(10) 0.0532(10) -0.0115(8) 0.0045(7) 0.0014(7)
C11 0.0340(8) 0.0286(7) 0.0223(7) -0.0006(5) 0.0017(5) -0.0013(6)
C12 0.0313(7) 0.0341(8) 0.0196(6) -0.0015(5) -0.0014(5) -0.0014(6)
C13 0.0330(8) 0.0383(8) 0.0218(7) -0.0007(6) 0.0000(6) -0.0025(6)
C14 0.0343(8) 0.0349(8) 0.0262(7) 0.0010(6) 0.0046(6) 0.0011(6)
C15 0.0339(9) 0.0472(10) 0.0400(9) -0.0004(7) -0.0010(7) -0.0008(7)
C16 0.0314(9) 0.0559(12) 0.0650(13) 0.0072(10) 0.0052(9) -0.0020(8)
C17 0.0380(10) 0.0592(12) 0.0576(12) 0.0088(9) 0.0202(9) 0.0060(8)

loop_
_atom_type_symbol
_atom_type_description
_atom_type_scat_dispersion_real
_atom_type_scat_dispersion_imag
_atom_type_scat_source
C C 0.0033 0.0016 'International Tables Vol C Tables 4.2.6.8 and 6.1.1.4'
H H 0.0000 0.0000 'International Tables Vol C Tables 4.2.6.8 and 6.1.1.4'
Fe Fe 0.3463 0.8444 'International Tables Vol C Tables 4.2.6.8 and 6.1.1.4'
N N 0.0061 0.0033 'International Tables Vol C Tables 4.2.6.8 and 6.1.1.4'
O O 0.0106 0.0060 'International Tables Vol C Tables 4.2.6.8 and 6.1.1.4'

loop_
_geom_angle_atom_site_label_1
_geom_angle_atom_site_label_2
_geom_angle_atom_site_label_3
_geom_angle
C2 Fe1 C3 40.96(8)
C2 Fe1 C4 40.71(7)
C3 Fe1 C4 68.56(8)
C2 Fe1 C7 104.42(8)
C3 Fe1 C7 119.55(7)
C4 Fe1 C7 121.77(7)
C2 Fe1 C6 122.99(7)
C3 Fe1 C6 107.58(7)
C4 Fe1 C6 159.14(7)
C7 Fe1 C6 40.86(6)
C2 Fe1 C1 68.48(8)
C3 Fe1 C1 40.72(9)
C4 Fe1 C1 68.10(9)
C7 Fe1 C1 156.73(9)
C6 Fe1 C1 123.22(8)
C2 Fe1 C9 118.48(8)
C3 Fe1 C9 154.39(9)
C4 Fe1 C9 105.76(8)
C7 Fe1 C9 40.73(7)
C6 Fe1 C9 68.39(7)
C1 Fe1 C9 162.28(9)
C2 Fe1 C10 154.60(8)
C3 Fe1 C10 163.79(9)
C4 Fe1 C10 120.96(8)
C7 Fe1 C10 68.40(7)
C6 Fe1 C10 68.36(7)
C1 Fe1 C10 127.31(8)
C9 Fe1 C10 40.35(8)
C2 Fe1 C8 161.70(7)
C3 Fe1 C8 126.56(8)
C4 Fe1 C8 157.36(7)
C7 Fe1 C8 68.55(7)
C6 Fe1 C8 40.86(7)
C1 Fe1 C8 110.95(8)
C9 Fe1 C8 67.94(8)
C10 Fe1 C8 40.28(7)
C2 Fe1 C5 68.36(8)
C3 Fe1 C5 68.42(9)
C4 Fe1 C5 40.42(8)
C7 Fe1 C5 159.42(9)
C6 Fe1 C5 159.07(8)
C1 Fe1 C5 40.43(9)
C9 Fe1 C5 124.33(9)
C10 Fe1 C5 109.40(8)
C8 Fe1 C5 123.93(8)
C17 O2 C14 106.33(15)
N2 N1 C11 103.99(12)
N3 N2 N1 116.94(13)
N3 N2 H21 121.5
N1 N2 H21 121.5
N2 N3 C12 103.01(13)
C5 C1 C3 108.36(19)
C5 C1 Fe1 70.13(11)
C3 C1 Fe1 69.32(11)
C5 C1 H1 126.0
C3 C1 H1 125.6
Fe1 C1 H1 126.0
C3 C2 C4 107.81(17)
C3 C2 Fe1 69.61(10)
C4 C2 Fe1 69.84(10)
C3 C2 H2 126.0
C4 C2 H2 126.2
Fe1 C2 H2 126.2
C1 C3 C2 107.60(18)
C1 C3 Fe1 69.97(11)
C2 C3 Fe1 69.43(10)
C1 C3 H3 126.3
C2 C3 H3 126.1
Fe1 C3 H3 126.1
C5 C4 C2 108.44(18)
C5 C4 Fe1 70.35(11)
C2 C4 Fe1 69.45(10)
C5 C4 H4 125.7
C2 C4 H4 125.9
Fe1 C4 H4 125.9
C4 C5 C1 107.78(18)
C4 C5 Fe1 69.23(10)
C1 C5 Fe1 69.45(11)
C4 C5 H5 126.2
C1 C5 H5 126.0
Fe1 C5 H5 126.1
C7 C6 C8 107.43(15)
C7 C6 C11 128.99(15)
C8 C6 C11 123.27(14)
C7 C6 Fe1 69.30(9)
C8 C6 Fe1 69.61(9)
C11 C6 Fe1 131.30(11)
C9 C7 C6 107.82(16)
C9 C7 Fe1 70.06(9)
C6 C7 Fe1 69.85(9)
C9 C7 H7 126.0
C6 C7 H7 126.1
Fe1 C7 H7 126.1
C10 C8 C6 108.23(15)
C10 C8 Fe1 69.90(10)
C6 C8 Fe1 69.53(9)
C10 C8 H8 125.9
C6 C8 H8 125.9
Fe1 C8 H8 125.9
C10 C9 C7 108.17(15)
C10 C9 Fe1 69.75(10)
C7 C9 Fe1 69.21(9)
C10 C9 H9 125.9
C7 C9 H9 125.9
Fe1 C9 H9 125.8
C9 C10 C8 108.34(15)
C9 C10 Fe1 69.89(10)
C8 C10 Fe1 69.82(10)
C9 C10 H10 125.7
C8 C10 H10 125.9
Fe1 C10 H10 125.9
N1 C11 C12 107.21(13)
N1 C11 C6 117.59(14)
C12 C11 C6 135.10(14)
N3 C12 C11 108.85(13)
N3 C12 C13 120.89(14)
C11 C12 C13 130.13(13)
O1 C13 C14 119.53(14)
O1 C13 C12 119.90(14)
C14 C13 C12 120.56(13)
C15 C14 O2 109.21(15)
C15 C14 C13 137.04(15)
O2 C14 C13 113.75(14)
C14 C15 C16 106.83(17)
C14 C15 H15 126.6
C16 C15 H15 126.6
C17 C16 C15 106.49(17)
C17 C16 H16 126.8
C15 C16 H16 126.8
C16 C17 O2 111.14(17)
C16 C17 H17 124.4
O2 C17 H17 124.4

loop_
_geom_bond_atom_site_label_1
_geom_bond_atom_site_label_2
_geom_bond_distance
Fe1 C2 2.0380(17)
Fe1 C3 2.0403(18)
Fe1 C4 2.0431(17)
Fe1 C7 2.0435(17)
Fe1 C6 2.0508(15)
Fe1 C1 2.049(2)
Fe1 C9 2.0548(18)
Fe1 C10 2.0530(17)
Fe1 C8 2.0519(16)
Fe1 C5 2.0578(19)
O1 C13 1.2292(18)
O2 C17 1.359(2)
O2 C14 1.3745(18)
N1 N2 1.330(2)
N1 C11 1.3394(19)
N2 N3 1.310(2)
N2 H21 0.8600
N3 C12 1.3493(18)
C1 C5 1.419(3)
C1 C3 1.423(3)
C1 H1 0.9800
C2 C3 1.427(3)
C2 C4 1.419(2)
C2 H2 0.9799
C3 H3 0.9801
C4 C5 1.417(3)
C4 H4 0.9800
C5 H5 0.9800
C6 C7 1.429(2)
C6 C8 1.432(2)
C6 C11 1.468(2)
C7 C9 1.426(3)
C7 H7 0.9800
C8 C10 1.413(2)
C8 H8 0.9800
C9 C10 1.417(3)
C9 H9 0.9800
C10 H10 0.9801
C11 C12 1.418(2)
C12 C13 1.467(2)
C13 C14 1.457(2)
C14 C15 1.355(2)
C15 C16 1.418(3)
C15 H15 0.9300
C16 C17 1.330(3)
C16 H16 0.9300
C17 H17 0.9300
